data_4301211
loop_
_publ_author_name
'Werner Uhl'
'Thomas Abel'
'Alexander Hepp'
'Tom Nilges'
'Friedhelm Rogel'
'Ernst-Ulrich W\"urthwein'
'Nugzar Ghavtadze'

_publ_section_title
;
The Unique Decomposition Behavior of the Dimeric Dialkylaluminum Hydrazide
[(Me3C)2Al-N(H)-N(H)-Me]2-Butane versus Ammonia Elimination
;
_journal_name_full 'Inorganic Chemistry'
_journal_page_first 752
_journal_page_last 759
_journal_paper_doi 10.1021/ic8016134
_journal_volume 48
_journal_year 2009
_chemical_formula_sum 'C20 H52 Al4 N8'
_chemical_formula_weight 512.62
_chemical_name_systematic
; 
 ? 
;
_space_group_IT_number 86
_symmetry_cell_setting tetragonal
_symmetry_space_group_name_Hall '-P 4bc'
_symmetry_space_group_name_H-M 'P 42/n :2'
_atom_sites_solution_hydrogens geom
_atom_sites_solution_primary direct
_atom_sites_solution_secondary difmap
_audit_creation_method SHELXL-97
_cell_angle_alpha 90.00
_cell_angle_beta 90.00
_cell_angle_gamma 90.00
_cell_formula_units_Z 2
_cell_length_a 12.6325(3)
_cell_length_b 12.6325(3)
_cell_length_c 9.5575(3)
_cell_measurement_temperature 153(2)
_cell_volume 1525.19(7)
_computing_structure_refinement 'SHELXL-97 (Sheldrick, 1997)'
_computing_structure_solution 'SHELXS-97 (Sheldrick, 1990)'
_diffrn_ambient_temperature 153(2)
_diffrn_measured_fraction_theta_full 0.991
_diffrn_measured_fraction_theta_max 0.991
_diffrn_radiation_monochromator graphite
_diffrn_radiation_source 'fine-focus sealed tube'
_diffrn_radiation_type MoK\a
_diffrn_radiation_wavelength 0.71073
_diffrn_reflns_av_R_equivalents 0.1454
_diffrn_reflns_av_sigmaI/netI 0.0631
_diffrn_reflns_limit_h_max 13
_diffrn_reflns_limit_h_min -15
_diffrn_reflns_limit_k_max 15
_diffrn_reflns_limit_k_min -15
_diffrn_reflns_limit_l_max 11
_diffrn_reflns_limit_l_min -10
_diffrn_reflns_number 9102
_diffrn_reflns_theta_full 26.06
_diffrn_reflns_theta_max 26.06
_diffrn_reflns_theta_min 1.61
_exptl_absorpt_coefficient_mu 0.175
_exptl_crystal_colour colorless
_exptl_crystal_density_diffrn 1.116
_exptl_crystal_density_method 'not measured'
_exptl_crystal_description block
_exptl_crystal_F_000 560
_exptl_crystal_size_max 0.16
_exptl_crystal_size_mid 0.14
_exptl_crystal_size_min 0.09
_refine_diff_density_max 0.586
_refine_diff_density_min -0.243
_refine_diff_density_rms 0.065
_refine_ls_extinction_method none
_refine_ls_goodness_of_fit_ref 1.014
_refine_ls_hydrogen_treatment mixed
_refine_ls_matrix_type full
_refine_ls_number_parameters 83
_refine_ls_number_reflns 1501
_refine_ls_number_restraints 0
_refine_ls_restrained_S_all 1.014
_refine_ls_R_factor_all 0.0479
_refine_ls_R_factor_gt 0.0448
_refine_ls_shift/su_max 0.006
_refine_ls_shift/su_mean 0.001
_refine_ls_structure_factor_coef Fsqd
_refine_ls_weighting_details 'calc w=1/[\s^2^(Fo^2^)+(0.0846P)^2^+0.0000P] where P=(Fo^2^+2Fc^2^)/3'
_refine_ls_weighting_scheme calc
_refine_ls_wR_factor_gt 0.1199
_refine_ls_wR_factor_ref 0.1214
_reflns_number_gt 1348
_reflns_number_total 1501
_reflns_threshold_expression >2sigma(I)
_cod_data_source_file ic8016134_si_003.cif
_cod_data_source_block C20H52Al4N8
_cod_original_sg_symbol_H-M 'P 42/n'
_cod_database_code 4301211

loop_
_symmetry_equiv_pos_as_xyz
'x, y, z'
'-x+1/2, -y+1/2, z'
'-y, x+1/2, z+1/2'
'y+1/2, -x, z+1/2'
'-x, -y, -z'
'x-1/2, y-1/2, -z'
'y, -x-1/2, -z-1/2'
'-y-1/2, x, -z-1/2'

loop_
_atom_site_label
_atom_site_type_symbol
_atom_site_fract_x
_atom_site_fract_y
_atom_site_fract_z
_atom_site_U_iso_or_equiv
_atom_site_adp_type
_atom_site_occupancy
_atom_site_symmetry_multiplicity
_atom_site_calc_flag
_atom_site_refinement_flags
_atom_site_disorder_assembly
_atom_site_disorder_group
Al1 Al 0.25088(7) 0.11567(4) 0.85454(6) 0.0206(2) Uani 1 1 d . . .
N1 N 0.12880(16) 0.20402(18) 0.84131(19) 0.0246(4) Uani 1 1 d . . .
H1 H 0.066(2) 0.173(2) 0.869(2) 0.023(6) Uiso 1 1 d . . .
N2 N 0.13920(16) 0.30347(16) 0.92460(19) 0.0270(5) Uani 1 1 d . . .
C2 C 0.1088(2) 0.2826(2) 1.0678(3) 0.0325(6) Uani 1 1 d . . .
H2A H 0.0342 0.2684 1.0719 0.039 Uiso 1 1 calc R . .
H2B H 0.1249 0.3432 1.1246 0.039 Uiso 1 1 calc R . .
H2C H 0.1472 0.2223 1.1020 0.039 Uiso 1 1 calc R . .
C1 C 0.22977(19) -0.02954(17) 0.9237(2) 0.0264(5) Uani 1 1 d . . .
C11 C 0.3377(2) -0.0856(2) 0.9348(3) 0.0410(7) Uani 1 1 d . . .
H11A H 0.3807 -0.0501 1.0029 0.049 Uiso 1 1 calc R . .
H11B H 0.3724 -0.0839 0.8455 0.049 Uiso 1 1 calc R . .
H11C H 0.3271 -0.1578 0.9627 0.049 Uiso 1 1 calc R . .
C12 C 0.1611(3) -0.0903(2) 0.8173(3) 0.0455(7) Uani 1 1 d . . .
H12A H 0.1521 -0.1620 0.8482 0.055 Uiso 1 1 calc R . .
H12B H 0.1952 -0.0899 0.7276 0.055 Uiso 1 1 calc R . .
H12C H 0.0931 -0.0568 0.8097 0.055 Uiso 1 1 calc R . .
C13 C 0.1761(3) -0.0341(2) 1.0665(3) 0.0493(8) Uani 1 1 d . . .
H13A H 0.1612 -0.1064 1.0901 0.059 Uiso 1 1 calc R . .
H13B H 0.1112 0.0053 1.0635 0.059 Uiso 1 1 calc R . .
H13C H 0.2222 -0.0040 1.1358 0.059 Uiso 1 1 calc R . .

loop_
_atom_site_aniso_label
_atom_site_aniso_U_11
_atom_site_aniso_U_22
_atom_site_aniso_U_33
_atom_site_aniso_U_23
_atom_site_aniso_U_13
_atom_site_aniso_U_12
Al1 0.0309(4) 0.0186(3) 0.0123(3) 0.0014(2) -0.0003(2) 0.0006(3)
N1 0.0225(10) 0.0265(10) 0.0248(10) 0.0004(8) 0.0008(7) -0.0013(9)
N2 0.0301(11) 0.0301(11) 0.0207(10) -0.0029(7) 0.0026(8) 0.0028(9)
C2 0.0353(13) 0.0437(14) 0.0186(11) -0.0015(9) 0.0043(8) 0.0010(11)
C1 0.0338(14) 0.0243(11) 0.0211(10) 0.0039(8) 0.0011(9) 0.0009(10)
C11 0.0550(18) 0.0333(14) 0.0346(14) 0.0014(10) -0.0013(12) 0.0129(13)
C12 0.0566(19) 0.0313(14) 0.0485(16) 0.0057(12) -0.0136(14) -0.0156(14)
C13 0.071(2) 0.0413(16) 0.0353(14) 0.0115(12) 0.0198(14) 0.0038(15)

loop_
_atom_type_symbol
_atom_type_description
_atom_type_scat_dispersion_real
_atom_type_scat_dispersion_imag
_atom_type_scat_source
C C 0.0033 0.0016 'International Tables Vol C Tables 4.2.6.8 and 6.1.1.4'
H H 0.0000 0.0000 'International Tables Vol C Tables 4.2.6.8 and 6.1.1.4'
N N 0.0061 0.0033 'International Tables Vol C Tables 4.2.6.8 and 6.1.1.4'
Al Al 0.0645 0.0514 'International Tables Vol C Tables 4.2.6.8 and 6.1.1.4'

loop_
_geom_angle_atom_site_label_1
_geom_angle_atom_site_label_2
_geom_angle_atom_site_label_3
_geom_angle
_geom_angle_site_symmetry_1
_geom_angle_site_symmetry_3
_geom_angle_publ_flag
N2 Al1 N1 107.93(9) 2 . ?
N2 Al1 N1 94.63(9) 2 8_657 ?
N1 Al1 N1 97.00(9) . 8_657 ?
N2 Al1 C1 119.66(9) 2 . ?
N1 Al1 C1 117.26(10) . . ?
N1 Al1 C1 115.99(9) 8_657 . ?
N2 N1 Al1 112.69(14) . . ?
N2 N1 Al1 105.75(13) . 7_567 ?
Al1 N1 Al1 107.53(10) . 7_567 ?
N2 N1 H1 106.3(17) . . ?
Al1 N1 H1 115.5(17) . . ?
Al1 N1 H1 108.6(15) 7_567 . ?
C2 N2 N1 109.14(17) . . ?
C2 N2 Al1 130.01(16) . 2 ?
N1 N2 Al1 109.74(13) . 2 ?
N2 C2 H2A 109.5 . . ?
N2 C2 H2B 109.5 . . ?
H2A C2 H2B 109.5 . . ?
N2 C2 H2C 109.5 . . ?
H2A C2 H2C 109.5 . . ?
H2B C2 H2C 109.5 . . ?
C13 C1 C11 108.3(2) . . ?
C13 C1 C12 108.8(2) . . ?
C11 C1 C12 108.3(2) . . ?
C13 C1 Al1 113.33(17) . . ?
C11 C1 Al1 109.39(17) . . ?
C12 C1 Al1 108.58(16) . . ?
C1 C11 H11A 109.5 . . ?
C1 C11 H11B 109.5 . . ?
H11A C11 H11B 109.5 . . ?
C1 C11 H11C 109.5 . . ?
H11A C11 H11C 109.5 . . ?
H11B C11 H11C 109.5 . . ?
C1 C12 H12A 109.5 . . ?
C1 C12 H12B 109.5 . . ?
H12A C12 H12B 109.5 . . ?
C1 C12 H12C 109.5 . . ?
H12A C12 H12C 109.5 . . ?
H12B C12 H12C 109.5 . . ?
C1 C13 H13A 109.5 . . ?
C1 C13 H13B 109.5 . . ?
H13A C13 H13B 109.5 . . ?
C1 C13 H13C 109.5 . . ?
H13A C13 H13C 109.5 . . ?
H13B C13 H13C 109.5 . . ?

loop_
_geom_bond_atom_site_label_1
_geom_bond_atom_site_label_2
_geom_bond_distance
_geom_bond_site_symmetry_2
_geom_bond_publ_flag
Al1 N2 1.849(2) 2 ?
Al1 N1 1.908(2) . ?
Al1 N1 1.964(2) 8_657 ?
Al1 C1 1.968(2) . ?
N1 N2 1.493(3) . ?
N1 Al1 1.964(2) 7_567 ?
N1 H1 0.93(3) . ?
N2 C2 1.446(3) . ?
N2 Al1 1.849(2) 2 ?
C2 H2A 0.9599 . ?
C2 H2B 0.9599 . ?
C2 H2C 0.9599 . ?
C1 C13 1.525(3) . ?
C1 C11 1.540(4) . ?
C1 C12 1.542(3) . ?
C11 H11A 0.9599 . ?
C11 H11B 0.9599 . ?
C11 H11C 0.9599 . ?
C12 H12A 0.9599 . ?
C12 H12B 0.9599 . ?
C12 H12C 0.9599 . ?
C13 H13A 0.9599 . ?
C13 H13B 0.9599 . ?
C13 H13C 0.9599 . ?

loop_
_geom_torsion_atom_site_label_1
_geom_torsion_atom_site_label_2
_geom_torsion_atom_site_label_3
_geom_torsion_atom_site_label_4
_geom_torsion
_geom_torsion_site_symmetry_1
_geom_torsion_site_symmetry_2
_geom_torsion_site_symmetry_3
_geom_torsion_site_symmetry_4
_geom_torsion_publ_flag
N2 Al1 N1 N2 -16.27(15) 2 . . . ?
N1 Al1 N1 N2 -113.46(13) 8_657 . . . ?
C1 Al1 N1 N2 122.48(14) . . . . ?
N2 Al1 N1 Al1 99.87(11) 2 . . 7_567 ?
N1 Al1 N1 Al1 2.68(11) 8_657 . . 7_567 ?
C1 Al1 N1 Al1 -121.37(10) . . . 7_567 ?
Al1 N1 N2 C2 -84.6(2) . . . . ?
Al1 N1 N2 C2 158.15(15) 7_567 . . . ?
Al1 N1 N2 Al1 63.30(14) . . . 2 ?
Al1 N1 N2 Al1 -53.90(15) 7_567 . . 2 ?
N2 Al1 C1 C13 78.0(2) 2 . . . ?
N1 Al1 C1 C13 -55.8(2) . . . . ?
N1 Al1 C1 C13 -169.6(2) 8_657 . . . ?
N2 Al1 C1 C11 -42.98(18) 2 . . . ?
N1 Al1 C1 C11 -176.77(14) . . . . ?
N1 Al1 C1 C11 69.41(17) 8_657 . . . ?
N2 Al1 C1 C12 -161.02(17) 2 . . . ?
N1 Al1 C1 C12 65.2(2) . . . . ?
N1 Al1 C1 C12 -48.6(2) 8_657 . . . ?
